data_1568176
loop_
_publ_author_name
'Zhao, Chenyue'
'Ding, Zhipeng'
'Zhang, Yibin'
'Ni, Zhigang'
'Li, Shijun'
'Gong, Shaolong'
'Zou, Bo'
'Wang, Kai'
'Yu, Ling'

_publ_section_title
;
 Thermally activated delayed fluorescence with dual-emission and
 pressure-induced bidirectional shifting: cooperative effects of
 intramolecular and intermolecular energy transfer.
;
_journal_issue 5
_journal_name_full 'Chemical science'
_journal_page_first 1089
_journal_page_last 1096
_journal_paper_doi 10.1039/d2sc05792a
_journal_volume 14
_journal_year 2023
_chemical_formula_moiety 'C43 H28 F N O3 S'
_chemical_formula_sum 'C43 H28 F N O3 S'
_chemical_formula_weight 657.72
_space_group_crystal_system monoclinic
_space_group_IT_number 14
_space_group_name_Hall '-P 2ybc'
_space_group_name_H-M_alt 'P 1 21/c 1'
_atom_sites_solution_hydrogens geom
_atom_sites_solution_primary dual
_audit_creation_date 2021-04-01
_audit_creation_method
;
Olex2 1.2
(compiled 2018.05.29 svn.r3508 for OlexSys, GUI svn.r5506)
;
_audit_update_record
;
2022-04-07 deposited with the CCDC.	2022-12-21 downloaded from the CCDC.
;
_cell_angle_alpha 90
_cell_angle_beta 101.8440(10)
_cell_angle_gamma 90
_cell_formula_units_Z 4
_cell_length_a 11.6223(4)
_cell_length_b 22.3952(8)
_cell_length_c 13.1540(4)
_cell_measurement_reflns_used 9892
_cell_measurement_temperature 170(2)
_cell_measurement_theta_max 27.01
_cell_measurement_theta_min 2.55
_cell_volume 3350.9(2)
_computing_cell_refinement 'SAINT V8.40B (Bruker Nano, Inc., 2019)'
_computing_data_collection 'Bruker Instrument Service vV6.2.14'
_computing_data_reduction 'SAINT V8.40B (Bruker Nano, Inc., 2019)'
_computing_molecular_graphics 'Olex2 (Dolomanov et al., 2009)'
_computing_publication_material 'Olex2 (Dolomanov et al., 2009)'
_computing_structure_refinement 'ShelXL (Sheldrick, 2015)'
_computing_structure_solution 'ShelXT (Sheldrick, 2015)'
_diffrn_ambient_temperature 170.0
_diffrn_measured_fraction_theta_full 1.000
_diffrn_measured_fraction_theta_max 0.999
_diffrn_measurement_device_type 'zju Bruker D8 Venture Ims3.0'
_diffrn_measurement_method '\f and \w scans'
_diffrn_radiation_type MoK\a
_diffrn_radiation_wavelength 0.71073
_diffrn_reflns_av_R_equivalents 0.0516
_diffrn_reflns_av_unetI/netI 0.0289
_diffrn_reflns_Laue_measured_fraction_full 1.000
_diffrn_reflns_Laue_measured_fraction_max 0.999
_diffrn_reflns_limit_h_max 14
_diffrn_reflns_limit_h_min -14
_diffrn_reflns_limit_k_max 28
_diffrn_reflns_limit_k_min -28
_diffrn_reflns_limit_l_max 15
_diffrn_reflns_limit_l_min -16
_diffrn_reflns_number 51990
_diffrn_reflns_point_group_measured_fraction_full 1.000
_diffrn_reflns_point_group_measured_fraction_max 0.999
_diffrn_reflns_theta_full 25.242
_diffrn_reflns_theta_max 27.111
_diffrn_reflns_theta_min 2.008
_diffrn_standards_number 0
_exptl_absorpt_coefficient_mu 0.145
_exptl_absorpt_correction_T_max 0.7455
_exptl_absorpt_correction_T_min 0.7047
_exptl_absorpt_correction_type multi-scan
_exptl_absorpt_process_details
;
SADABS-2016/2 (Bruker,2016/2) was used for absorption correction.
wR2(int) was 0.1142 before and 0.0578 after correction.
The Ratio of minimum to maximum transmission is 0.9453.
The \l/2 correction factor is Not present.
;
_exptl_crystal_colour colourless
_exptl_crystal_colour_primary colourless
_exptl_crystal_density_diffrn 1.304
_exptl_crystal_description block
_exptl_crystal_F_000 1368
_exptl_crystal_size_max 0.42
_exptl_crystal_size_mid 0.236
_exptl_crystal_size_min 0.19
_refine_diff_density_max 0.747
_refine_diff_density_min -0.375
_refine_diff_density_rms 0.048
_refine_ls_extinction_method none
_refine_ls_goodness_of_fit_ref 1.017
_refine_ls_hydrogen_treatment constr
_refine_ls_matrix_type full
_refine_ls_number_parameters 442
_refine_ls_number_reflns 7398
_refine_ls_number_restraints 0
_refine_ls_restrained_S_all 1.017
_refine_ls_R_factor_all 0.0646
_refine_ls_R_factor_gt 0.0464
_refine_ls_shift/su_max 0.001
_refine_ls_shift/su_mean 0.000
_refine_ls_structure_factor_coef Fsqd
_refine_ls_weighting_details 'w=1/[\s^2^(Fo^2^)+(0.0655P)^2^+1.4925P] where P=(Fo^2^+2Fc^2^)/3'
_refine_ls_weighting_scheme calc
_refine_ls_wR_factor_gt 0.1226
_refine_ls_wR_factor_ref 0.1356
_reflns_Friedel_coverage 0.000
_reflns_number_gt 5677
_reflns_number_total 7398
_reflns_threshold_expression 'I > 2\s(I)'
_cod_data_source_file d2sc05792a2.cif
_cod_data_source_block mo_210401_zcy_1_0m
_cod_depositor_comments 'Adding full bibliography for 1568175--1568176.cif.'
_cod_database_code 1568176
_shelx_shelxl_version_number 2018/3
_shelx_space_group_comment
;
The symmetry employed for this shelxl refinement is uniquely defined
by the following loop, which should always be used as a source of
symmetry information in preference to the above space-group names.
They are only intended as comments.
;
_shelx_estimated_absorpt_t_max 0.973
_shelx_estimated_absorpt_t_min 0.942
_olex2_refinement_description
;
1. Fixed Uiso
 At 1.2 times of:
  All C(H) groups
2.a Aromatic/amide H refined with riding coordinates:
 C1(H1), C2(H2), C4(H4), C5(H5), C8(H8), C9(H9), C11(H11), C12(H12), C15(H15),
 C16(H16), C17(H17), C18(H18), C22(H22), C23(H23), C24(H24), C25(H25), C27(H27),
  C28(H28), C30(H30), C31(H31), C33(H33), C34(H34), C35(H35), C36(H36),
 C40(H40), C41(H41), C42(H42), C43(H43)
;
_olex2_submission_special_instructions 'No special instructions were received'

loop_
_space_group_symop_operation_xyz
'x, y, z'
'-x, y+1/2, -z+1/2'
'-x, -y, -z'
'x, -y-1/2, z-1/2'

loop_
_atom_site_label
_atom_site_type_symbol
_atom_site_fract_x
_atom_site_fract_y
_atom_site_fract_z
_atom_site_U_iso_or_equiv
_atom_site_adp_type
_atom_site_occupancy
_atom_site_site_symmetry_order
_atom_site_calc_flag
_atom_site_refinement_flags_posn
_atom_site_refinement_flags_adp
_atom_site_refinement_flags_occupancy
_atom_site_disorder_assembly
_atom_site_disorder_group
S1 S 0.13945(4) 0.72484(2) 0.01598(3) 0.03642(13) Uani 1 1 d . . . . .
F1 F -0.0552(2) 0.95886(8) 0.07025(18) 0.1144(8) Uani 1 1 d . . . . .
O1 O 0.06118(12) 0.68078(7) 0.04308(12) 0.0540(4) Uani 1 1 d . . . . .
O2 O 0.16865(13) 0.72322(7) -0.08494(10) 0.0486(4) Uani 1 1 d . . . . .
O3 O 0.51036(13) 0.48283(6) 0.85427(11) 0.0485(4) Uani 1 1 d . . . . .
N1 N 0.53025(14) 0.55797(7) 0.68790(11) 0.0361(3) Uani 1 1 d . . . . .
C1 C -0.01564(18) 0.79980(11) 0.07880(18) 0.0504(5) Uani 1 1 d . . . . .
H1 H -0.049329 0.764918 0.101695 0.061 Uiso 1 1 calc R . . . .
C2 C -0.0618(2) 0.85528(13) 0.0914(2) 0.0675(7) Uani 1 1 d . . . . .
H2 H -0.127934 0.859470 0.123011 0.081 Uiso 1 1 calc R . . . .
C3 C -0.0104(2) 0.90405(12) 0.0576(2) 0.0685(7) Uani 1 1 d . . . . .
C4 C 0.0858(2) 0.90124(10) 0.0112(2) 0.0588(6) Uani 1 1 d . . . . .
H4 H 0.119529 0.936361 -0.010752 0.071 Uiso 1 1 calc R . . . .
C5 C 0.13109(18) 0.84558(9) -0.00190(16) 0.0425(4) Uani 1 1 d . . . . .
H5 H 0.196640 0.841573 -0.034234 0.051 Uiso 1 1 calc R . . . .
C6 C 0.08039(15) 0.79561(8) 0.03233(14) 0.0345(4) Uani 1 1 d . . . . .
C7 C 0.27196(15) 0.72188(8) 0.11020(13) 0.0309(4) Uani 1 1 d . . . . .
C8 C 0.37670(16) 0.71209(9) 0.07873(14) 0.0383(4) Uani 1 1 d . . . . .
H8 H 0.378239 0.709997 0.006888 0.046 Uiso 1 1 calc R . . . .
C9 C 0.48009(16) 0.70530(9) 0.15313(14) 0.0369(4) Uani 1 1 d . . . . .
H9 H 0.552068 0.697850 0.131826 0.044 Uiso 1 1 calc R . . . .
C10 C 0.47862(14) 0.70937(7) 0.25831(13) 0.0295(4) Uani 1 1 d . . . . .
C11 C 0.37194(15) 0.72050(8) 0.28759(13) 0.0310(4) Uani 1 1 d . . . . .
H11 H 0.370332 0.724231 0.359222 0.037 Uiso 1 1 calc R . . . .
C12 C 0.26826(15) 0.72624(8) 0.21444(14) 0.0314(4) Uani 1 1 d . . . . .
H12 H 0.195886 0.733057 0.235442 0.038 Uiso 1 1 calc R . . . .
C13 C 0.59189(14) 0.70402(8) 0.34224(13) 0.0302(4) Uani 1 1 d . . . . .
C14 C 0.64196(16) 0.76662(8) 0.37090(13) 0.0345(4) Uani 1 1 d . . . . .
C15 C 0.58929(18) 0.81515(9) 0.40739(15) 0.0412(4) Uani 1 1 d . . . . .
H15 H 0.510398 0.812847 0.416448 0.049 Uiso 1 1 calc R . . . .
C16 C 0.6542(2) 0.86774(10) 0.43077(17) 0.0545(6) Uani 1 1 d . . . . .
H16 H 0.619646 0.901056 0.457816 0.065 Uiso 1 1 calc R . . . .
C17 C 0.7678(2) 0.87186(11) 0.41502(19) 0.0636(7) Uani 1 1 d . . . . .
H17 H 0.810362 0.908004 0.431148 0.076 Uiso 1 1 calc R . . . .
C18 C 0.81991(19) 0.82428(12) 0.37630(18) 0.0576(7) Uani 1 1 d . . . . .
H18 H 0.897763 0.827505 0.364844 0.069 Uiso 1 1 calc R . . . .
C19 C 0.75695(16) 0.77115(10) 0.35403(15) 0.0424(5) Uani 1 1 d . . . . .
C20 C 0.78917(16) 0.71463(10) 0.31180(14) 0.0433(5) Uani 1 1 d . . . . .
C21 C 0.69456(16) 0.67480(9) 0.30299(13) 0.0374(4) Uani 1 1 d . . . . .
C22 C 0.70312(18) 0.61766(11) 0.26667(16) 0.0485(5) Uani 1 1 d . . . . .
H22 H 0.639647 0.590364 0.261737 0.058 Uiso 1 1 calc R . . . .
C23 C 0.8075(2) 0.60071(14) 0.23715(19) 0.0665(7) Uani 1 1 d . . . . .
H23 H 0.814808 0.561538 0.211476 0.080 Uiso 1 1 calc R . . . .
C24 C 0.8997(2) 0.64024(16) 0.2450(2) 0.0716(8) Uani 1 1 d . . . . .
H24 H 0.969595 0.627932 0.224125 0.086 Uiso 1 1 calc R . . . .
C25 C 0.89253(18) 0.69706(14) 0.28228(18) 0.0603(7) Uani 1 1 d . . . . .
H25 H 0.956838 0.723892 0.287875 0.072 Uiso 1 1 calc R . . . .
C26 C 0.56996(14) 0.66807(7) 0.43589(12) 0.0283(3) Uani 1 1 d . . . . .
C27 C 0.62544(15) 0.68250(8) 0.53683(13) 0.0322(4) Uani 1 1 d . . . . .
H27 H 0.673762 0.717035 0.549060 0.039 Uiso 1 1 calc R . . . .
C28 C 0.61114(16) 0.64704(8) 0.62020(13) 0.0340(4) Uani 1 1 d . . . . .
H28 H 0.649164 0.657619 0.688822 0.041 Uiso 1 1 calc R . . . .
C29 C 0.54185(15) 0.59653(8) 0.60340(13) 0.0320(4) Uani 1 1 d . . . . .
C30 C 0.48409(16) 0.58201(8) 0.50326(14) 0.0350(4) Uani 1 1 d . . . . .
H30 H 0.435028 0.547725 0.491512 0.042 Uiso 1 1 calc R . . . .
C31 C 0.49807(16) 0.61755(8) 0.42066(13) 0.0345(4) Uani 1 1 d . . . . .
H31 H 0.458092 0.607406 0.352398 0.041 Uiso 1 1 calc R . . . .
C32 C 0.62162(16) 0.51837(7) 0.72876(13) 0.0321(4) Uani 1 1 d . . . . .
C33 C 0.72267(18) 0.51291(9) 0.68932(15) 0.0411(4) Uani 1 1 d . . . . .
H33 H 0.732563 0.537100 0.632411 0.049 Uiso 1 1 calc R . . . .
C34 C 0.8102(2) 0.47230(11) 0.73217(18) 0.0555(6) Uani 1 1 d . . . . .
H34 H 0.879425 0.469211 0.704699 0.067 Uiso 1 1 calc R . . . .
C35 C 0.7965(2) 0.43661(11) 0.81423(18) 0.0581(6) Uani 1 1 d . . . . .
H35 H 0.856225 0.408965 0.843386 0.070 Uiso 1 1 calc R . . . .
C36 C 0.6956(2) 0.44125(9) 0.85391(16) 0.0471(5) Uani 1 1 d . . . . .
H36 H 0.685514 0.416539 0.910132 0.057 Uiso 1 1 calc R . . . .
C37 C 0.60974(17) 0.48168(8) 0.81191(14) 0.0359(4) Uani 1 1 d . . . . .
C38 C 0.43136(18) 0.52920(8) 0.82468(14) 0.0384(4) Uani 1 1 d . . . . .
C39 C 0.43923(16) 0.56675(8) 0.74175(13) 0.0335(4) Uani 1 1 d . . . . .
C40 C 0.35604(17) 0.61184(9) 0.71716(15) 0.0406(4) Uani 1 1 d . . . . .
H40 H 0.359973 0.638483 0.661777 0.049 Uiso 1 1 calc R . . . .
C41 C 0.2675(2) 0.61840(10) 0.77246(17) 0.0480(5) Uani 1 1 d . . . . .
H41 H 0.210570 0.649072 0.753897 0.058 Uiso 1 1 calc R . . . .
C42 C 0.2610(2) 0.58077(10) 0.85437(18) 0.0537(6) Uani 1 1 d . . . . .
H42 H 0.200183 0.585470 0.892202 0.064 Uiso 1 1 calc R . . . .
C43 C 0.3443(2) 0.53607(10) 0.88065(17) 0.0492(5) Uani 1 1 d . . . . .
H43 H 0.341371 0.510182 0.937272 0.059 Uiso 1 1 calc R . . . .

loop_
_atom_site_aniso_label
_atom_site_aniso_U_11
_atom_site_aniso_U_22
_atom_site_aniso_U_33
_atom_site_aniso_U_23
_atom_site_aniso_U_13
_atom_site_aniso_U_12
S1 0.0349(2) 0.0366(2) 0.0319(2) 0.00335(18) -0.00689(17) 0.00442(18)
F1 0.1405(18) 0.0657(11) 0.1577(19) 0.0133(11) 0.0793(16) 0.0543(11)
O1 0.0419(8) 0.0450(8) 0.0637(10) 0.0123(7) -0.0159(7) -0.0090(6)
O2 0.0532(8) 0.0575(9) 0.0292(7) -0.0040(6) -0.0051(6) 0.0191(7)
O3 0.0556(9) 0.0442(8) 0.0492(8) 0.0219(7) 0.0190(7) 0.0129(7)
N1 0.0420(9) 0.0345(8) 0.0311(8) 0.0106(6) 0.0056(6) 0.0056(7)
C1 0.0411(11) 0.0581(13) 0.0536(13) 0.0101(10) 0.0133(9) 0.0056(10)
C2 0.0566(14) 0.0744(18) 0.0801(18) 0.0097(14) 0.0343(13) 0.0231(13)
C3 0.0780(18) 0.0523(14) 0.0810(18) 0.0064(13) 0.0297(15) 0.0318(13)
C4 0.0727(16) 0.0424(12) 0.0653(15) 0.0135(11) 0.0239(12) 0.0152(11)
C5 0.0441(11) 0.0436(11) 0.0411(10) 0.0073(9) 0.0121(8) 0.0094(9)
C6 0.0313(9) 0.0407(10) 0.0292(9) 0.0062(7) 0.0010(7) 0.0078(7)
C7 0.0309(9) 0.0293(9) 0.0288(8) 0.0055(7) -0.0024(7) 0.0019(7)
C8 0.0381(10) 0.0507(11) 0.0246(9) 0.0084(8) 0.0028(7) 0.0046(8)
C9 0.0306(9) 0.0497(11) 0.0298(9) 0.0098(8) 0.0048(7) 0.0034(8)
C10 0.0304(8) 0.0279(8) 0.0278(8) 0.0054(7) 0.0000(7) -0.0020(7)
C11 0.0338(9) 0.0324(9) 0.0250(8) 0.0008(7) 0.0020(7) -0.0004(7)
C12 0.0284(8) 0.0314(9) 0.0327(9) 0.0025(7) 0.0025(7) 0.0013(7)
C13 0.0289(8) 0.0339(9) 0.0257(8) 0.0038(7) 0.0006(6) -0.0004(7)
C14 0.0351(9) 0.0378(10) 0.0261(8) 0.0111(7) -0.0044(7) -0.0069(7)
C15 0.0481(11) 0.0363(10) 0.0347(10) 0.0077(8) -0.0021(8) -0.0050(8)
C16 0.0689(15) 0.0369(11) 0.0469(12) 0.0081(9) -0.0134(10) -0.0099(10)
C17 0.0632(15) 0.0476(14) 0.0637(15) 0.0201(12) -0.0246(12) -0.0239(12)
C18 0.0404(11) 0.0669(16) 0.0548(13) 0.0270(12) -0.0153(10) -0.0191(11)
C19 0.0318(9) 0.0546(12) 0.0343(10) 0.0197(9) -0.0080(7) -0.0064(8)
C20 0.0294(9) 0.0677(14) 0.0290(9) 0.0164(9) -0.0028(7) -0.0002(9)
C21 0.0313(9) 0.0535(12) 0.0248(8) 0.0072(8) -0.0003(7) 0.0047(8)
C22 0.0404(11) 0.0616(14) 0.0411(11) -0.0047(10) 0.0027(8) 0.0103(10)
C23 0.0513(14) 0.092(2) 0.0549(14) -0.0128(13) 0.0070(11) 0.0238(13)
C24 0.0391(13) 0.122(3) 0.0549(15) 0.0010(16) 0.0115(11) 0.0191(14)
C25 0.0308(10) 0.102(2) 0.0466(13) 0.0189(13) 0.0043(9) 0.0020(12)
C26 0.0299(8) 0.0267(8) 0.0260(8) 0.0035(6) 0.0007(6) 0.0036(6)
C27 0.0346(9) 0.0276(8) 0.0312(9) 0.0016(7) -0.0009(7) -0.0014(7)
C28 0.0425(10) 0.0328(9) 0.0232(8) 0.0000(7) -0.0015(7) 0.0012(7)
C29 0.0374(9) 0.0293(9) 0.0282(8) 0.0073(7) 0.0042(7) 0.0052(7)
C30 0.0404(10) 0.0267(9) 0.0342(9) 0.0036(7) -0.0009(7) -0.0028(7)
C31 0.0419(10) 0.0321(9) 0.0253(8) 0.0012(7) -0.0024(7) -0.0015(7)
C32 0.0437(10) 0.0234(8) 0.0265(8) 0.0000(7) 0.0012(7) 0.0027(7)
C33 0.0535(12) 0.0350(10) 0.0356(10) 0.0090(8) 0.0109(8) 0.0083(8)
C34 0.0589(14) 0.0565(14) 0.0555(14) 0.0186(11) 0.0217(11) 0.0240(11)
C35 0.0700(15) 0.0523(13) 0.0543(13) 0.0201(11) 0.0180(11) 0.0305(11)
C36 0.0684(14) 0.0370(10) 0.0376(10) 0.0123(8) 0.0148(10) 0.0150(10)
C37 0.0488(11) 0.0282(9) 0.0302(9) 0.0023(7) 0.0072(8) 0.0039(8)
C38 0.0494(11) 0.0313(9) 0.0337(10) 0.0045(7) 0.0064(8) 0.0036(8)
C39 0.0402(10) 0.0308(9) 0.0280(8) 0.0001(7) 0.0035(7) -0.0017(7)
C40 0.0482(11) 0.0353(10) 0.0372(10) 0.0058(8) 0.0061(8) 0.0050(8)
C41 0.0543(12) 0.0421(11) 0.0483(12) 0.0039(9) 0.0120(10) 0.0120(9)
C42 0.0636(14) 0.0532(13) 0.0500(13) 0.0055(10) 0.0249(11) 0.0113(11)
C43 0.0633(14) 0.0467(12) 0.0418(11) 0.0097(9) 0.0205(10) 0.0066(10)

loop_
_atom_type_symbol
_atom_type_description
_atom_type_scat_dispersion_real
_atom_type_scat_dispersion_imag
_atom_type_scat_source
C C 0.0033 0.0016 'International Tables Vol C Tables 4.2.6.8 and 6.1.1.4'
H H 0.0000 0.0000 'International Tables Vol C Tables 4.2.6.8 and 6.1.1.4'
F F 0.0171 0.0103 'International Tables Vol C Tables 4.2.6.8 and 6.1.1.4'
N N 0.0061 0.0033 'International Tables Vol C Tables 4.2.6.8 and 6.1.1.4'
O O 0.0106 0.0060 'International Tables Vol C Tables 4.2.6.8 and 6.1.1.4'
S S 0.1246 0.1234 'International Tables Vol C Tables 4.2.6.8 and 6.1.1.4'

loop_
_geom_angle_atom_site_label_1
_geom_angle_atom_site_label_2
_geom_angle_atom_site_label_3
_geom_angle
_geom_angle_site_symmetry_1
_geom_angle_site_symmetry_3
_geom_angle_publ_flag
O1 S1 O2 119.60(10) . . ?
O1 S1 C6 107.82(9) . . ?
O1 S1 C7 107.76(8) . . ?
O2 S1 C6 107.95(8) . . ?
O2 S1 C7 108.04(9) . . ?
C6 S1 C7 104.70(8) . . ?
C37 O3 C38 117.41(14) . . ?
C32 N1 C29 119.53(15) . . ?
C39 N1 C29 120.48(14) . . ?
C39 N1 C32 119.02(14) . . ?
C2 C1 H1 120.5 . . ?
C2 C1 C6 119.0(2) . . ?
C6 C1 H1 120.5 . . ?
C1 C2 H2 120.8 . . ?
C3 C2 C1 118.4(2) . . ?
C3 C2 H2 120.8 . . ?
F1 C3 C2 118.6(2) . . ?
F1 C3 C4 117.5(2) . . ?
C2 C3 C4 123.9(2) . . ?
C3 C4 H4 121.3 . . ?
C5 C4 C3 117.5(2) . . ?
C5 C4 H4 121.3 . . ?
C4 C5 H5 120.3 . . ?
C4 C5 C6 119.49(19) . . ?
C6 C5 H5 120.3 . . ?
C1 C6 S1 119.12(16) . . ?
C1 C6 C5 121.75(19) . . ?
C5 C6 S1 119.13(14) . . ?
C8 C7 S1 119.34(13) . . ?
C8 C7 C12 121.10(16) . . ?
C12 C7 S1 119.47(13) . . ?
C7 C8 H8 120.2 . . ?
C7 C8 C9 119.52(17) . . ?
C9 C8 H8 120.2 . . ?
C8 C9 H9 119.8 . . ?
C10 C9 C8 120.46(17) . . ?
C10 C9 H9 119.8 . . ?
C9 C10 C11 118.68(15) . . ?
C9 C10 C13 121.69(15) . . ?
C11 C10 C13 119.60(15) . . ?
C10 C11 H11 119.3 . . ?
C12 C11 C10 121.40(16) . . ?
C12 C11 H11 119.3 . . ?
C7 C12 C11 118.82(16) . . ?
C7 C12 H12 120.6 . . ?
C11 C12 H12 120.6 . . ?
C10 C13 C21 113.58(14) . . ?
C14 C13 C10 109.29(14) . . ?
C14 C13 C21 100.93(14) . . ?
C14 C13 C26 113.50(14) . . ?
C26 C13 C10 110.96(13) . . ?
C26 C13 C21 108.28(14) . . ?
C15 C14 C13 129.16(17) . . ?
C15 C14 C19 120.18(18) . . ?
C19 C14 C13 110.66(17) . . ?
C14 C15 H15 120.6 . . ?
C14 C15 C16 118.8(2) . . ?
C16 C15 H15 120.6 . . ?
C15 C16 H16 119.6 . . ?
C17 C16 C15 120.8(2) . . ?
C17 C16 H16 119.6 . . ?
C16 C17 H17 119.6 . . ?
C18 C17 C16 120.8(2) . . ?
C18 C17 H17 119.6 . . ?
C17 C18 H18 120.5 . . ?
C17 C18 C19 119.1(2) . . ?
C19 C18 H18 120.5 . . ?
C14 C19 C20 108.92(17) . . ?
C18 C19 C14 120.3(2) . . ?
C18 C19 C20 130.8(2) . . ?
C21 C20 C19 108.94(17) . . ?
C25 C20 C19 130.8(2) . . ?
C25 C20 C21 120.3(2) . . ?
C20 C21 C13 110.52(17) . . ?
C22 C21 C13 128.86(18) . . ?
C22 C21 C20 120.58(19) . . ?
C21 C22 H22 120.8 . . ?
C21 C22 C23 118.5(2) . . ?
C23 C22 H22 120.8 . . ?
C22 C23 H23 119.7 . . ?
C24 C23 C22 120.7(3) . . ?
C24 C23 H23 119.7 . . ?
C23 C24 H24 119.4 . . ?
C25 C24 C23 121.3(2) . . ?
C25 C24 H24 119.4 . . ?
C20 C25 H25 120.6 . . ?
C24 C25 C20 118.7(2) . . ?
C24 C25 H25 120.6 . . ?
C27 C26 C13 121.56(15) . . ?
C27 C26 C31 118.17(15) . . ?
C31 C26 C13 120.17(15) . . ?
C26 C27 H27 119.6 . . ?
C26 C27 C28 120.88(16) . . ?
C28 C27 H27 119.6 . . ?
C27 C28 H28 119.9 . . ?
C29 C28 C27 120.12(16) . . ?
C29 C28 H28 119.9 . . ?
C28 C29 N1 120.90(15) . . ?
C28 C29 C30 119.77(16) . . ?
C30 C29 N1 119.32(16) . . ?
C29 C30 H30 120.0 . . ?
C31 C30 C29 119.91(16) . . ?
C31 C30 H30 120.0 . . ?
C26 C31 H31 119.4 . . ?
C30 C31 C26 121.13(16) . . ?
C30 C31 H31 119.4 . . ?
C33 C32 N1 123.12(16) . . ?
C33 C32 C37 118.00(16) . . ?
C37 C32 N1 118.88(16) . . ?
C32 C33 H33 119.6 . . ?
C32 C33 C34 120.74(18) . . ?
C34 C33 H33 119.6 . . ?
C33 C34 H34 119.9 . . ?
C35 C34 C33 120.2(2) . . ?
C35 C34 H34 119.9 . . ?
C34 C35 H35 120.2 . . ?
C34 C35 C36 119.68(19) . . ?
C36 C35 H35 120.2 . . ?
C35 C36 H36 120.0 . . ?
C37 C36 C35 119.96(18) . . ?
C37 C36 H36 120.0 . . ?
O3 C37 C32 121.99(16) . . ?
C36 C37 O3 116.58(16) . . ?
C36 C37 C32 121.40(18) . . ?
O3 C38 C39 121.64(17) . . ?
C43 C38 O3 116.74(17) . . ?
C43 C38 C39 121.62(18) . . ?
C38 C39 N1 119.19(16) . . ?
C40 C39 N1 123.04(16) . . ?
C40 C39 C38 117.77(17) . . ?
C39 C40 H40 119.6 . . ?
C41 C40 C39 120.77(18) . . ?
C41 C40 H40 119.6 . . ?
C40 C41 H41 119.7 . . ?
C42 C41 C40 120.67(19) . . ?
C42 C41 H41 119.7 . . ?
C41 C42 H42 120.4 . . ?
C41 C42 C43 119.2(2) . . ?
C43 C42 H42 120.4 . . ?
C38 C43 C42 119.99(19) . . ?
C38 C43 H43 120.0 . . ?
C42 C43 H43 120.0 . . ?

loop_
_geom_bond_atom_site_label_1
_geom_bond_atom_site_label_2
_geom_bond_distance
_geom_bond_site_symmetry_2
_geom_bond_publ_flag
S1 O1 1.4358(15) . ?
S1 O2 1.4366(15) . ?
S1 C6 1.7578(19) . ?
S1 C7 1.7689(17) . ?
F1 C3 1.357(3) . ?
O3 C37 1.382(2) . ?
O3 C38 1.388(2) . ?
N1 C29 1.436(2) . ?
N1 C32 1.403(2) . ?
N1 C39 1.403(2) . ?
C1 H1 0.9500 . ?
C1 C2 1.377(3) . ?
C1 C6 1.381(3) . ?
C2 H2 0.9500 . ?
C2 C3 1.363(4) . ?
C3 C4 1.380(3) . ?
C4 H4 0.9500 . ?
C4 C5 1.378(3) . ?
C5 H5 0.9500 . ?
C5 C6 1.383(3) . ?
C7 C8 1.381(3) . ?
C7 C12 1.384(2) . ?
C8 H8 0.9500 . ?
C8 C9 1.394(2) . ?
C9 H9 0.9500 . ?
C9 C10 1.390(2) . ?
C10 C11 1.394(2) . ?
C10 C13 1.539(2) . ?
C11 H11 0.9500 . ?
C11 C12 1.385(2) . ?
C12 H12 0.9500 . ?
C13 C14 1.535(2) . ?
C13 C21 1.540(3) . ?
C13 C26 1.536(2) . ?
C14 C15 1.381(3) . ?
C14 C19 1.403(3) . ?
C15 H15 0.9500 . ?
C15 C16 1.398(3) . ?
C16 H16 0.9500 . ?
C16 C17 1.381(4) . ?
C17 H17 0.9500 . ?
C17 C18 1.374(4) . ?
C18 H18 0.9500 . ?
C18 C19 1.396(3) . ?
C19 C20 1.462(3) . ?
C20 C21 1.402(3) . ?
C20 C25 1.393(3) . ?
C21 C22 1.377(3) . ?
C22 H22 0.9500 . ?
C22 C23 1.400(3) . ?
C23 H23 0.9500 . ?
C23 C24 1.377(4) . ?
C24 H24 0.9500 . ?
C24 C25 1.373(4) . ?
C25 H25 0.9500 . ?
C26 C27 1.390(2) . ?
C26 C31 1.396(2) . ?
C27 H27 0.9500 . ?
C27 C28 1.391(2) . ?
C28 H28 0.9500 . ?
C28 C29 1.380(3) . ?
C29 C30 1.389(2) . ?
C30 H30 0.9500 . ?
C30 C31 1.383(2) . ?
C31 H31 0.9500 . ?
C32 C33 1.383(3) . ?
C32 C37 1.397(2) . ?
C33 H33 0.9500 . ?
C33 C34 1.394(3) . ?
C34 H34 0.9500 . ?
C34 C35 1.378(3) . ?
C35 H35 0.9500 . ?
C35 C36 1.382(3) . ?
C36 H36 0.9500 . ?
C36 C37 1.377(3) . ?
C38 C39 1.395(2) . ?
C38 C43 1.376(3) . ?
C39 C40 1.390(3) . ?
C40 H40 0.9500 . ?
C40 C41 1.385(3) . ?
C41 H41 0.9500 . ?
C41 C42 1.382(3) . ?
C42 H42 0.9500 . ?
C42 C43 1.387(3) . ?
C43 H43 0.9500 . ?
